data_4514488
loop_
_publ_author_name
'Chalana, Ashish'
'Karri, Ramesh'
'Das, Ranajit'
'Kumar, Binayak'
'Rai, Rakesh Kumar'
'Saxena, Himani'
'Gupta, Ashish'
'Banerjee, Mainak'
'Jha, Kunal Kumar'
'Roy, Gouriprasanna'

_publ_section_title
;
 Copper-Driven Deselenization: A Strategy for Selective Conversion of
 Copper Ion to Nanozyme and Its Implication for Copper-Related Disorders.
;
_journal_issue 5
_journal_name_full 'ACS applied materials &amp; interfaces'
_journal_page_first 4766
_journal_page_last 4776
_journal_paper_doi 10.1021/acsami.8b16786
_journal_volume 11
_journal_year 2019
_chemical_formula_moiety 'C11 H14 N2 O2 Se'
_chemical_formula_sum 'C11 H14 N2 O2 Se'
_chemical_formula_weight 285.20
_space_group_crystal_system monoclinic
_space_group_IT_number 15
_space_group_name_Hall '-C 2yc'
_space_group_name_H-M_alt 'C 1 2/c 1'
_symmetry_space_group_name_Hall '-C 2yc'
_symmetry_space_group_name_H-M 'C 1 2/c 1'
_atom_sites_solution_hydrogens geom
_audit_creation_method SHELXL-2014/7
_cell_angle_alpha 90
_cell_angle_beta 106.993(2)
_cell_angle_gamma 90
_cell_formula_units_Z 4
_cell_length_a 9.0796(5)
_cell_length_b 16.7307(9)
_cell_length_c 8.3270(4)
_cell_measurement_reflns_used 9940
_cell_measurement_temperature 296(2)
_cell_measurement_theta_max 26.00
_cell_measurement_theta_min 2.40
_cell_volume 1209.71(11)
_computing_cell_refinement 'Bruker SAINT'
_computing_data_collection 'Bruker APEX2'
_computing_data_reduction 'Bruker SAINT'
_computing_molecular_graphics 'Bruker SHELXTL'
_computing_publication_material 'Bruker SHELXTL'
_computing_structure_refinement 'SHELXL-2014/7 (Sheldrick, 2014)'
_computing_structure_solution 'SHELXS-97 (Sheldrick 2008)'
_diffrn_ambient_temperature 296(2)
_diffrn_measured_fraction_theta_full 0.996
_diffrn_measured_fraction_theta_max 0.997
_diffrn_measurement_device_type 'Bruker PHOTON100 CMOS'
_diffrn_measurement_method '\f and \w scans'
_diffrn_radiation_type MoK\a
_diffrn_radiation_wavelength 0.71073
_diffrn_reflns_av_R_equivalents 0.0302
_diffrn_reflns_av_unetI/netI 0.0201
_diffrn_reflns_Laue_measured_fraction_full 0.996
_diffrn_reflns_Laue_measured_fraction_max 0.997
_diffrn_reflns_limit_h_max 11
_diffrn_reflns_limit_h_min -11
_diffrn_reflns_limit_k_max 20
_diffrn_reflns_limit_k_min -20
_diffrn_reflns_limit_l_max 8
_diffrn_reflns_limit_l_min -10
_diffrn_reflns_number 8855
_diffrn_reflns_point_group_measured_fraction_full 0.996
_diffrn_reflns_point_group_measured_fraction_max 0.997
_diffrn_reflns_theta_full 25.242
_diffrn_reflns_theta_max 25.677
_diffrn_reflns_theta_min 2.435
_diffrn_source X-ray
_exptl_absorpt_coefficient_mu 3.091
_exptl_absorpt_correction_T_max 0.914
_exptl_absorpt_correction_T_min 0.552
_exptl_absorpt_correction_type multi-scan
_exptl_absorpt_process_details SADABS
_exptl_crystal_colour Colourless
_exptl_crystal_density_diffrn 1.566
_exptl_crystal_description Daimond
_exptl_crystal_F_000 576
_exptl_crystal_size_max 0.255
_exptl_crystal_size_mid 0.163
_exptl_crystal_size_min 0.029
_refine_diff_density_max 0.234
_refine_diff_density_min -0.303
_refine_diff_density_rms 0.046
_refine_ls_extinction_method none
_refine_ls_goodness_of_fit_ref 1.030
_refine_ls_hydrogen_treatment constr
_refine_ls_matrix_type full
_refine_ls_number_parameters 75
_refine_ls_number_reflns 1153
_refine_ls_number_restraints 0
_refine_ls_restrained_S_all 1.030
_refine_ls_R_factor_all 0.0548
_refine_ls_R_factor_gt 0.0334
_refine_ls_shift/su_max 0.000
_refine_ls_shift/su_mean 0.000
_refine_ls_structure_factor_coef Fsqd
_refine_ls_weighting_details 'w=1/[\s^2^(Fo^2^)+(0.0511P)^2^+0.4274P] where P=(Fo^2^+2Fc^2^)/3'
_refine_ls_weighting_scheme calc
_refine_ls_wR_factor_gt 0.0815
_refine_ls_wR_factor_ref 0.0918
_reflns_Friedel_coverage 0.000
_reflns_number_gt 843
_reflns_number_total 1153
_reflns_threshold_expression 'I > 2\s(I)'
_cod_data_source_file am8b16786_si_004.cif
_cod_data_source_block mo_BzOHSeOH_0m_a
_cod_depositor_comments
;
The following automatic conversions were performed:

'_exptl_absorpt_correction_type' value 'Multi-Scan' changed to
'multi-scan' according to
/home/data/users/saulius/crontab/automatic-downloads/current/ACS/lib/dictionaries/cif_core.dic
dictionary named 'cif_core.dic' version 2.4.2 from 2011-04-26.

Automatic conversion script
Id: cif_fix_values 4973 2017-02-22 13:04:09Z antanas 
;
_cod_database_code 4514488
_shelx_shelxl_version_number 2014/7
_shelx_space_group_comment
;
The symmetry employed for this shelxl refinement is uniquely defined
by the following loop, which should always be used as a source of
symmetry information in preference to the above space-group names.
They are only intended as comments.
;
_shelx_estimated_absorpt_t_min 0.552
_shelx_estimated_absorpt_t_max 0.914

loop_
_space_group_symop_operation_xyz
'x, y, z'
'-x, y, -z+1/2'
'x+1/2, y+1/2, z'
'-x+1/2, y+1/2, -z+1/2'
'-x, -y, -z'
'x, -y, z-1/2'
'-x+1/2, -y+1/2, -z'
'x+1/2, -y+1/2, z-1/2'

loop_
_atom_site_label
_atom_site_type_symbol
_atom_site_fract_x
_atom_site_fract_y
_atom_site_fract_z
_atom_site_U_iso_or_equiv
_atom_site_adp_type
_atom_site_occupancy
_atom_site_site_symmetry_order
_atom_site_calc_flag
_atom_site_refinement_flags_posn
_atom_site_refinement_flags_adp
_atom_site_refinement_flags_occupancy
Se1 Se 0.5000 0.72904(3) 0.7500 0.0880(3) Uani 1 2 d S T P
O1 O 0.0741(2) 0.54340(13) 0.6362(3) 0.0772(6) Uani 1 1 d . . .
H002 H 0.0002 0.5265 0.5618 0.116 Uiso 1 1 calc R U .
N1 N 0.3937(2) 0.57196(13) 0.6448(3) 0.0563(5) Uani 1 1 d . . .
C1 C 0.5000 0.6201(2) 0.7500 0.0571(9) Uani 1 2 d S T P
C2 C 0.4330(3) 0.49279(15) 0.6836(3) 0.0556(6) Uani 1 1 d . . .
C8 C 0.2598(3) 0.60114(18) 0.5162(3) 0.0654(7) Uani 1 1 d . . .
H00A H 0.2302 0.5623 0.4260 0.079 Uiso 1 1 calc R U .
H00B H 0.2862 0.6505 0.4699 0.079 Uiso 1 1 calc R U .
C3 C 0.3636(3) 0.42201(17) 0.6130(4) 0.0695(7) Uani 1 1 d . . .
H007 H 0.2742 0.4219 0.5231 0.083 Uiso 1 1 calc R U .
C9 C 0.1253(3) 0.61605(18) 0.5836(4) 0.0733(8) Uani 1 1 d . . .
H00C H 0.1558 0.6527 0.6778 0.088 Uiso 1 1 calc R U .
H00D H 0.0418 0.6404 0.4971 0.088 Uiso 1 1 calc R U .
C4 C 0.4339(4) 0.35186(17) 0.6827(4) 0.0830(9) Uani 1 1 d . . .
H009 H 0.3912 0.3033 0.6378 0.100 Uiso 1 1 calc R U .

loop_
_atom_site_aniso_label
_atom_site_aniso_U_11
_atom_site_aniso_U_22
_atom_site_aniso_U_33
_atom_site_aniso_U_23
_atom_site_aniso_U_13
_atom_site_aniso_U_12
Se1 0.1169(5) 0.0537(3) 0.0886(4) 0.000 0.0226(3) 0.000
O1 0.0737(13) 0.0898(14) 0.0759(13) 0.0106(11) 0.0344(10) -0.0051(10)
N1 0.0603(12) 0.0595(13) 0.0536(11) 0.0016(10) 0.0238(10) -0.0015(10)
C1 0.066(2) 0.057(2) 0.054(2) 0.000 0.0270(18) 0.000
C2 0.0639(15) 0.0548(14) 0.0585(15) -0.0010(11) 0.0345(11) -0.0036(11)
C8 0.0669(17) 0.0758(17) 0.0554(15) 0.0122(13) 0.0205(14) -0.0048(13)
C3 0.0765(18) 0.0669(18) 0.0753(18) -0.0109(15) 0.0382(15) -0.0120(14)
C9 0.0698(18) 0.0740(19) 0.0801(19) 0.0169(15) 0.0284(15) 0.0097(14)
C4 0.101(2) 0.0572(17) 0.109(3) -0.0143(17) 0.0594(19) -0.0128(15)

loop_
_atom_type_symbol
_atom_type_description
_atom_type_scat_dispersion_real
_atom_type_scat_dispersion_imag
_atom_type_scat_source
C C 0.0033 0.0016 'International Tables Vol C Tables 4.2.6.8 and 6.1.1.4'
H H 0.0000 0.0000 'International Tables Vol C Tables 4.2.6.8 and 6.1.1.4'
N N 0.0061 0.0033 'International Tables Vol C Tables 4.2.6.8 and 6.1.1.4'
O O 0.0106 0.0060 'International Tables Vol C Tables 4.2.6.8 and 6.1.1.4'
S S 0.1246 0.1234 'International Tables Vol C Tables 4.2.6.8 and 6.1.1.4'
Se Se -0.0929 2.2259 'International Tables Vol C Tables 4.2.6.8 and 6.1.1.4'

loop_
_geom_angle_atom_site_label_1
_geom_angle_atom_site_label_2
_geom_angle_atom_site_label_3
_geom_angle
_geom_angle_site_symmetry_1
_geom_angle_site_symmetry_3
C9 O1 H002 109.5 . .
C1 N1 C2 109.2(2) . .
C1 N1 C8 124.0(2) . .
C2 N1 C8 126.7(2) . .
N1 C1 N1 107.4(3) . 2_656
N1 C1 Se1 126.28(15) . .
N1 C1 Se1 126.28(15) 2_656 .
C2 C2 N1 107.04(14) 2_656 .
C2 C2 C3 121.49(18) 2_656 .
N1 C2 C3 131.5(3) . .
N1 C8 C9 112.1(2) . .
N1 C8 H00A 109.2 . .
C9 C8 H00A 109.2 . .
N1 C8 H00B 109.2 . .
C9 C8 H00B 109.2 . .
H00A C8 H00B 107.9 . .
C4 C3 C2 116.8(3) . .
C4 C3 H007 121.6 . .
C2 C3 H007 121.6 . .
O1 C9 C8 110.4(2) . .
O1 C9 H00C 109.6 . .
C8 C9 H00C 109.6 . .
O1 C9 H00D 109.6 . .
C8 C9 H00D 109.6 . .
H00C C9 H00D 108.1 . .
C4 C4 C3 121.74(19) 2_656 .
C4 C4 H009 119.1 2_656 .
C3 C4 H009 119.1 . .

loop_
_geom_bond_atom_site_label_1
_geom_bond_atom_site_label_2
_geom_bond_distance
_geom_bond_site_symmetry_2
Se1 C1 1.822(4) .
O1 C9 1.416(3) .
O1 H002 0.8200 .
N1 C1 1.362(3) .
N1 C2 1.385(3) .
N1 C8 1.450(3) .
C1 N1 1.362(3) 2_656
C2 C2 1.384(5) 2_656
C2 C3 1.389(4) .
C8 C9 1.506(3) .
C8 H00A 0.9700 .
C8 H00B 0.9700 .
C3 C4 1.380(4) .
C3 H007 0.9300 .
C9 H00C 0.9700 .
C9 H00D 0.9700 .
C4 C4 1.383(7) 2_656
C4 H009 0.9300 .
